data_2004371
loop_
_publ_author_name
'Blake, A. J.'
'Parsons, S.'
'Radek, C.'
'Schr\"oder, M.'

_publ_section_title
;
 <i>catena</i>-{[HgCl~2~([18]aneS~2~O~4~)]HgCl~2~} at 150K: a
 Redetermination and Reinterpretation
;
_journal_issue 1
_journal_name_full 'Acta Crystallographica Section C'
_journal_page_first 21
_journal_page_last 24
_journal_paper_doi 10.1107/S0108270195008717
_journal_volume 52
_journal_year 1996
_chemical_formula_iupac '[Hg2 Cl4 (C12 H24 O4 S2)]'
_chemical_formula_structural '[C12 H24 Cl2 Hg O4 S2, Hg Cl2]n'
_chemical_formula_sum 'C12 H24 Cl4 Hg2 O4 S2'
_chemical_formula_weight 839.41
_chemical_name_systematic
;
catena-{1,4,7,10-tetraoxa-13,16-dithiacyclooctadecane-S,S'-mercury(II)-
bis(\m-chloro)-mercury(II)dichloride}
;
_space_group_IT_number 2
_symmetry_cell_setting triclinic
_symmetry_space_group_name_Hall '-P 1'
_symmetry_space_group_name_H-M 'P -1'
_audit_creation_method SHELXL
_cell_angle_alpha 92.45(3)
_cell_angle_beta 95.02(3)
_cell_angle_gamma 105.78(4)
_cell_formula_units_Z 2
_cell_length_a 8.269(4)
_cell_length_b 11.310(5)
_cell_length_c 12.332(5)
_cell_measurement_reflns_used 24
_cell_measurement_temperature 150.0(2)
_cell_measurement_theta_max 16
_cell_measurement_theta_min 15
_cell_volume 1102.9(9)
_computing_cell_refinement DIF4
_computing_data_collection 'DIF4 (Stoe & Cie, 1990a)'
_computing_data_reduction 'REDU4 (Stoe & Cie, 1990b)'
_computing_molecular_graphics 'SHELXTL/PC (Sheldrick, 1992)'
_computing_publication_material SHELXL-93
_computing_structure_refinement 'SHELXL-93 (Sheldrick, 1993)'
_computing_structure_solution 'SHELXS-86 (Sheldrick, 1985)'
_diffrn_ambient_temperature 150.0(2)
_diffrn_measurement_device 'Stoe Stadi-4 four-circle diffractometer'
_diffrn_measurement_method
;
\w-2\q scans using on-line profile fitting (Clegg, 1981)
;
_diffrn_radiation_monochromator graphite
_diffrn_radiation_source 'fine-focus sealed tube'
_diffrn_radiation_type MoK\a
_diffrn_radiation_wavelength 0.71073
_diffrn_reflns_av_R_equivalents 0.0173
_diffrn_reflns_av_sigmaI/netI 0.0197
_diffrn_reflns_limit_h_max 9
_diffrn_reflns_limit_h_min -9
_diffrn_reflns_limit_k_max 13
_diffrn_reflns_limit_k_min -13
_diffrn_reflns_limit_l_max 14
_diffrn_reflns_limit_l_min 0
_diffrn_reflns_number 4859
_diffrn_reflns_theta_max 25.01
_diffrn_reflns_theta_min 2.57
_diffrn_standards_decay_% 3
_diffrn_standards_interval_time 60
_diffrn_standards_number 3
_exptl_absorpt_coefficient_mu 14.590
_exptl_absorpt_correction_T_max 0.020
_exptl_absorpt_correction_T_min 0.003
_exptl_absorpt_correction_type 'semi-empirical, \y scans (SHELXTL; Sheldrick, 1992)'
_exptl_crystal_colour colourless
_exptl_crystal_density_diffrn 2.528
_exptl_crystal_description tablet
_exptl_crystal_F_000 776
_exptl_crystal_size_max 0.43
_exptl_crystal_size_mid 0.43
_exptl_crystal_size_min 0.31
_refine_diff_density_max 1.843
_refine_diff_density_min -1.109
_refine_ls_extinction_coef 0.0019(3)
_refine_ls_extinction_method 'SHELXL93 (Sheldrick, 1993)'
_refine_ls_goodness_of_fit_all 1.109
_refine_ls_goodness_of_fit_obs 1.119
_refine_ls_hydrogen_treatment 'H atoms riding on C atoms with U(H) = 1.2U~eq~(C)'
_refine_ls_matrix_type full
_refine_ls_number_parameters 218
_refine_ls_number_reflns 3868
_refine_ls_number_restraints 0
_refine_ls_restrained_S_all 1.150
_refine_ls_restrained_S_obs 1.119
_refine_ls_R_factor_all 0.0375
_refine_ls_R_factor_obs 0.0342
_refine_ls_shift/esd_max -0.150
_refine_ls_shift/esd_mean 0.010
_refine_ls_structure_factor_coef Fsqd
_refine_ls_weighting_details 'w = 1/[\s^2^(Fo^2^)+(0.057P)^2^+2.17P] where P=(Fo^2^+2Fc^2^)/3'
_refine_ls_weighting_scheme calc
_refine_ls_wR_factor_all 0.0933
_refine_ls_wR_factor_obs 0.0871
_reflns_number_observed 3585
_reflns_number_total 3886
_reflns_observed_criterion >2sigma(I)
_cod_data_source_file cf1033.cif
_cod_data_source_block hgclso
_cod_depositor_comments
;
The following automatic conversions were performed:

'_refine_ls_weighting_scheme' value 'calc w =
1/[\s^2^(Fo^2^)+(0.057P)^2^+2.17P] where P=(Fo^2^+2Fc^2^)/3' was
changed to 'calc'. New tag '_refine_ls_weighting_details' was
created. The value of the new tag was set to 'w =
1/[\s^2^(Fo^2^)+(0.057P)^2^+2.17P] where P=(Fo^2^+2Fc^2^)/3'.

Automatic conversion script
Id: cif_fix_values 3143 2015-03-26 13:38:13Z robertas 
;
_cod_original_cell_volume 1102.9(8)
_cod_database_code 2004371

loop_
_symmetry_equiv_pos_as_xyz
'x, y, z'
'-x, -y, -z'

loop_
_atom_site_aniso_label
_atom_site_aniso_U_11
_atom_site_aniso_U_22
_atom_site_aniso_U_33
_atom_site_aniso_U_12
_atom_site_aniso_U_13
_atom_site_aniso_U_23
Hg1 0.0501(2) 0.0328(2) 0.0272(2) 0.00672(12) 0.00947(12) 0.00087(11)
Hg2 0.0363(2) 0.0424(2) 0.0309(2) 0.00928(12) 0.00326(11) 0.00094(12)
Cl12 0.0366(8) 0.0403(9) 0.0333(9) 0.0066(7) 0.0043(7) 0.0088(7)
Cl21 0.0448(9) 0.0443(10) 0.0333(9) 0.0099(8) 0.0083(7) 0.0053(7)
Cl11 0.0556(11) 0.0341(9) 0.0325(9) 0.0056(8) 0.0017(8) -0.0025(7)
Cl22 0.0410(9) 0.0421(9) 0.0363(9) 0.0048(7) 0.0070(7) -0.0043(7)
S1 0.0338(8) 0.0334(8) 0.0310(9) 0.0087(7) 0.0019(7) 0.0004(7)
C2 0.039(4) 0.032(3) 0.039(4) 0.008(3) 0.015(3) 0.000(3)
C3 0.044(4) 0.032(3) 0.024(3) 0.009(3) 0.004(3) -0.001(3)
S4 0.0358(8) 0.0351(9) 0.0279(8) 0.0101(7) 0.0016(7) 0.0023(7)
C5 0.045(4) 0.030(3) 0.034(4) 0.009(3) 0.005(3) 0.000(3)
C6 0.046(4) 0.029(3) 0.038(4) 0.013(3) 0.003(3) 0.005(3)
O7 0.042(3) 0.045(3) 0.030(3) 0.016(2) 0.003(2) 0.008(2)
C8 0.049(4) 0.045(4) 0.034(4) 0.008(3) 0.002(3) 0.010(3)
C9 0.040(4) 0.059(5) 0.031(4) 0.013(3) 0.006(3) 0.014(3)
O10 0.042(3) 0.050(3) 0.033(3) 0.011(2) 0.008(2) 0.003(2)
C11 0.052(5) 0.062(5) 0.024(4) 0.023(4) 0.004(3) 0.003(3)
C12 0.046(4) 0.066(5) 0.028(4) 0.019(4) -0.006(3) -0.005(4)
O13 0.051(3) 0.047(3) 0.031(3) 0.015(2) -0.004(2) -0.004(2)
C14 0.063(5) 0.049(5) 0.034(4) 0.016(4) 0.007(4) -0.008(3)
C15 0.055(5) 0.041(4) 0.047(5) 0.023(4) 0.003(4) -0.006(3)
O16 0.046(3) 0.040(3) 0.032(3) 0.016(2) 0.000(2) 0.000(2)
C17 0.049(4) 0.035(4) 0.036(4) 0.011(3) -0.003(3) 0.004(3)
C18 0.042(4) 0.034(4) 0.033(4) 0.007(3) 0.002(3) 0.010(3)

loop_
_atom_site_label
_atom_site_occupancy
_atom_site_fract_x
_atom_site_fract_y
_atom_site_fract_z
_atom_site_U_iso_or_equiv
_atom_site_thermal_displace_type
_atom_site_calc_flag
_atom_site_refinement_flags
_atom_site_type_symbol
Hg1 1 .11766(4) .36502(2) .45074(2) .03734(13) Uani d . Hg
Hg2 1 -0.35796(3) .16701(3) .44384(2) .03694(13) Uani d . Hg
Cl12 1 -.0331(2) .2088(2) .56426(14) .0373(4) Uani d . Cl
Cl21 1 -0.5073(2) .1339(2) .59634(15) .0410(4) Uani d . Cl
Cl11 1 .2669(3) .5536(2) .56653(15) .0424(4) Uani d . Cl
Cl22 1 -0.2626(2) .1662(2) .2727(2) .0411(4) Uani d . Cl
S1 1 .3166(2) .2458(2) .36280(14) .0330(4) Uani d . S
C2 1 .3283(9) .3199(6) .2352(6) .036(2) Uani d . C
H2A 1 .4122(9) .4017(6) .2478(6) .043 Uiso calc R H
H2B 1 .3707(9) .2704(6) .1822(6) .043 Uiso calc R H
C3 1 .1629(9) .3374(6) .1844(5) .0336(14) Uani d . C
H3A 1 .0812(9) .2550(6) .1691(5) .040 Uiso calc R H
H3B 1 .1832(9) .3735(6) .1134(5) .040 Uiso calc R H
S4 1 .0650(2) .4326(2) .26276(14) .0330(4) Uani d . S
C5 1 .2159(9) .5839(6) .2756(6) .037(2) Uani d . C
H5A 1 .1899(9) .6337(6) .3362(6) .044 Uiso calc R H
H5B 1 .3307(9) .5750(6) .2943(6) .044 Uiso calc R H
C6 1 .2137(10) .6507(6) .1726(6) .037(2) Uani d . C
H6A 1 .0973(10) .6534(6) .1488(6) .044 Uiso calc R H
H6B 1 .2868(10) .7363(6) .1855(6) .044 Uiso calc R H
O7 1 .2739(6) .5863(5) .0918(4) .0383(11) Uani d . O
C8 1 .2481(11) .6251(8) -.0149(6) .044(2) Uani d . C
H8A 1 .3056(11) .7140(8) -.0169(6) .052 Uiso calc R H
H8B 1 .1260(11) .6116(8) -.0365(6) .052 Uiso calc R H
C9 1 .3198(10) .5511(8) -.0908(6) .043(2) Uani d . C
H9A 1 .3059(10) .5771(8) -0.1659(6) .051 Uiso calc R H
H9B 1 .4421(10) .5658(8) -.0689(6) .051 Uiso calc R H
O10 1 .2365(7) .4238(5) -.0887(4) .0419(12) Uani d . O
C11 1 .2972(11) .3523(8) -0.1650(6) .045(2) Uani d . C
H11A 1 .4220(11) .3730(8) -0.1527(6) .054 Uiso calc R H
H11B 1 .2661(11) .3719(8) -0.2402(6) .054 Uiso calc R H
C12 1 .2233(11) .2187(8) -0.1526(6) .047(2) Uani d . C
H12A 1 .0991(11) .2005(8) -0.1539(6) .056 Uiso calc R H
H12B 1 .2483(11) .1700(8) -0.2145(6) .056 Uiso calc R H
O13 1 .2913(7) .1846(5) -.0530(4) .0434(12) Uani d . O
C14 1 .2386(12) .0535(8) -.0479(7) .049(2) Uani d . C
H14A 1 .2871(12) .0141(8) -0.1052(7) .058 Uiso calc R H
H14B 1 .1139(12) .0234(8) -.0610(7) .058 Uiso calc R H
C15 1 .2968(11) .0197(8) .0624(7) .046(2) Uani d . C
H15A 1 .2793(11) -.0704(8) .0621(7) .056 Uiso calc R H
H15B 1 .4187(11) .0608(8) .0810(7) .056 Uiso calc R H
O16 1 .2012(7) .0585(5) .1410(4) .0391(11) Uani d . O
C17 1 .2325(10) .0186(7) .2457(6) .040(2) Uani d . C
H17A 1 .3550(10) .0292(7) .2629(6) .048 Uiso calc R H
H17B 1 .1727(10) -.0698(7) .2477(6) .048 Uiso calc R H
C18 1 .1707(9) .0939(6) .3284(6) .037(2) Uani d . C
H18A 1 .1539(9) .0491(6) .3956(6) .044 Uiso calc R H
H18B 1 .0599(9) .1032(6) .2989(6) .044 Uiso calc R H

loop_
_atom_type_symbol
_atom_type_description
_atom_type_scat_dispersion_real
_atom_type_scat_dispersion_imag
_atom_type_scat_source
C C 0.0033 0.0016 'International Tables Vol C Tables 4.2.6.8 and 6.1.1.4'
H H 0.0000 0.0000 'International Tables Vol C Tables 4.2.6.8 and 6.1.1.4'
Cl Cl 0.1484 0.1585 'International Tables Vol C Tables 4.2.6.8 and 6.1.1.4'
Hg Hg -2.3894 9.2266 'International Tables Vol C Tables 4.2.6.8 and 6.1.1.4'
O O 0.0106 0.0060 'International Tables Vol C Tables 4.2.6.8 and 6.1.1.4'
S S 0.1246 0.1234 'International Tables Vol C Tables 4.2.6.8 and 6.1.1.4'

loop_
_geom_angle_atom_site_label_1
_geom_angle_atom_site_label_2
_geom_angle_atom_site_label_3
_geom_angle
_geom_angle_publ_flag
Cl12 Hg1 Cl11 109.43(7) y
Cl12 Hg1 S4 136.22(6) y
Cl11 Hg1 S4 106.40(7) y
Cl12 Hg1 S1 100.42(7) y
Cl11 Hg1 S1 115.19(7) y
S4 Hg1 S1 86.06(6) y
Cl22 Hg2 Cl21 166.90(7) y
Cl22 Hg2 Cl12 95.87(7) y
Cl21 Hg2 Cl12 94.86(7) y
Hg1 Cl12 Hg2 96.07(7) y
C2 S1 C18 104.6(3) y
C2 S1 Hg1 96.9(2) y
C18 S1 Hg1 101.4(3) y
C3 C2 S1 115.3(5) y
C2 C3 S4 117.1(5) y
C3 S4 C5 104.6(3) y
C3 S4 Hg1 100.4(2) n
C5 S4 Hg1 99.6(2) n
C6 C5 S4 112.6(5) y
O7 C6 C5 107.6(6) y
C6 O7 C8 113.5(6) y
O7 C8 C9 107.5(6) y
O10 C9 C8 110.3(6) y
C9 O10 C11 111.0(6) y
O10 C11 C12 110.1(6) y
O13 C12 C11 110.4(7) y
C12 O13 C14 110.4(6) y
O13 C14 C15 109.8(7) y
O16 C15 C14 108.3(6) y
C17 O16 C15 112.8(6) y
O16 C17 C18 108.7(6) y
C17 C18 S1 112.7(5) y

loop_
_geom_bond_atom_site_label_1
_geom_bond_atom_site_label_2
_geom_bond_distance
_geom_bond_publ_flag
Hg1 S1 2.664(2) y
Hg1 S4 2.511(2) y
Hg1 Cl11 2.472(2) y
Hg1 Cl12 2.440(2) y
Hg2 Cl12 2.863(2) y
Hg2 Cl21 2.327(2) y
Hg2 Cl22 2.317(2) y
S1 C2 1.812(7) y
S1 C18 1.819(7) y
C2 C3 1.520(10) y
C3 S4 1.809(7) y
S4 C5 1.814(7) y
C5 C6 1.507(10) y
C6 O7 1.412(9) y
O7 C8 1.422(9) y
C8 C9 1.493(12) y
C9 O10 1.420(10) y
O10 C11 1.425(10) y
C11 C12 1.488(12) y
C12 O13 1.419(9) y
O13 C14 1.432(10) y
C14 C15 1.502(12) y
C15 O16 1.429(9) y
O16 C17 1.411(9) y
C17 C18 1.510(11) y

loop_
_geom_torsion_atom_site_label_1
_geom_torsion_atom_site_label_2
_geom_torsion_atom_site_label_3
_geom_torsion_atom_site_label_4
_geom_torsion
_geom_torsion_publ_flag
Cl11 Hg1 Cl12 Hg2 125.13(7) n
S4 Hg1 Cl12 Hg2 -18.07(10) n
S1 Hg1 Cl12 Hg2 -113.28(6) n
Cl22 Hg2 Cl12 Hg1 42.98(7) n
Cl21 Hg2 Cl12 Hg1 -144.55(7) n
Cl12 Hg1 S1 C2 149.8(2) n
Cl11 Hg1 S1 C2 -92.8(3) n
S4 Hg1 S1 C2 13.5(2) n
Cl12 Hg1 S1 C18 43.3(2) n
Cl11 Hg1 S1 C18 160.7(2) n
S4 Hg1 S1 C18 -93.0(2) n
C18 S1 C2 C3 61.8(6) y
Hg1 S1 C2 C3 -42.0(5) n
S1 C2 C3 S4 61.5(7) y
C2 C3 S4 C5 62.9(6) y
C2 C3 S4 Hg1 -40.0(5) n
Cl12 Hg1 S4 C3 -91.4(3) n
Cl11 Hg1 S4 C3 124.7(2) n
S1 Hg1 S4 C3 9.6(2) n
Cl12 Hg1 S4 C5 161.7(3) n
Cl11 Hg1 S4 C5 17.8(3) n
S1 Hg1 S4 C5 -97.3(3) n
C3 S4 C5 C6 76.9(6) y
Hg1 S4 C5 C6 -179.5(5) n
S4 C5 C6 O7 -66.8(7) y
C5 C6 O7 C8 168.5(6) y
C6 O7 C8 C9 179.1(6) y
O7 C8 C9 O10 60.4(8) y
C8 C9 O10 C11 176.9(6) y
C9 O10 C11 C12 173.5(6) y
O10 C11 C12 O13 -70.0(8) y
C11 C12 O13 C14 -172.0(7) y
C12 O13 C14 C15 -174.3(7) y
O13 C14 C15 O16 70.0(9) y
C14 C15 O16 C17 173.2(6) y
C15 O16 C17 C18 162.9(6) y
O16 C17 C18 S1 -78.7(7) y
C2 S1 C18 C17 61.4(6) y
Hg1 S1 C18 C17 161.7(5) n
